data_7242113
loop_
_publ_author_name
'Zhang, Mei-Li'
'Bai, Ye'
'Ren, Yi-Xia'
'Wang, Ji-Jiang'
'Yang, Xiao-Gang'
'Ma, Lu-Fang'

_publ_section_title
;
 Structural diversity and photocatalytic activity of six Co(ii)/Ni(ii)
 complexes with three flexible phenylenediacetate isomers
;
_journal_issue 7
_journal_name_full CrystEngComm
_journal_page_first 1616
_journal_page_last 1627
_journal_paper_doi 10.1039/D0CE01702G
_journal_volume 23
_journal_year 2021
_chemical_formula_sum 'C22 H26 Co N4 O8'
_chemical_formula_weight 533.40
_space_group_crystal_system triclinic
_space_group_IT_number 2
_space_group_name_Hall '-P 1'
_space_group_name_H-M_alt 'P -1'
_atom_sites_solution_hydrogens mixed
_audit_creation_method SHELXL-2018/3
_audit_update_record
;
2019-11-16 deposited with the CCDC.	2021-01-18 downloaded from the CCDC.
;
_cell_angle_alpha 66.111(4)
_cell_angle_beta 87.833(5)
_cell_angle_gamma 80.289(5)
_cell_formula_units_Z 1
_cell_length_a 5.5521(17)
_cell_length_b 10.630(3)
_cell_length_c 10.978(3)
_cell_measurement_temperature 296(2)
_cell_volume 583.6(3)
_computing_structure_refinement 'SHELXL-2018/3 (Sheldrick, 2018)'
_computing_structure_solution 'SHELXT 2014/5 (Sheldrick, 2014)'
_diffrn_ambient_temperature 296(2)
_diffrn_measured_fraction_theta_full 0.988
_diffrn_measured_fraction_theta_max 0.987
_diffrn_radiation_type MoK\a
_diffrn_radiation_wavelength 0.71073
_diffrn_reflns_av_R_equivalents 0.0104
_diffrn_reflns_av_unetI/netI 0.0208
_diffrn_reflns_Laue_measured_fraction_full 0.988
_diffrn_reflns_Laue_measured_fraction_max 0.987
_diffrn_reflns_limit_h_max 6
_diffrn_reflns_limit_h_min -6
_diffrn_reflns_limit_k_max 13
_diffrn_reflns_limit_k_min -10
_diffrn_reflns_limit_l_max 13
_diffrn_reflns_limit_l_min -13
_diffrn_reflns_number 3189
_diffrn_reflns_point_group_measured_fraction_full 0.988
_diffrn_reflns_point_group_measured_fraction_max 0.987
_diffrn_reflns_theta_full 25.242
_diffrn_reflns_theta_max 26.021
_diffrn_reflns_theta_min 2.030
_exptl_absorpt_coefficient_mu 0.791
_exptl_absorpt_process_details sadabs
_exptl_crystal_density_diffrn 1.518
_exptl_crystal_F_000 277
_exptl_crystal_size_max 0.230
_exptl_crystal_size_mid 0.130
_exptl_crystal_size_min 0.120
_exptl_transmission_factor_max 0.7461
_exptl_transmission_factor_min 0.7011
_refine_diff_density_max 0.493
_refine_diff_density_min -0.476
_refine_diff_density_rms 0.139
_refine_ls_extinction_method none
_refine_ls_goodness_of_fit_ref 1.209
_refine_ls_hydrogen_treatment mixed
_refine_ls_matrix_type full
_refine_ls_number_parameters 168
_refine_ls_number_reflns 2271
_refine_ls_number_restraints 3
_refine_ls_restrained_S_all 1.209
_refine_ls_R_factor_all 0.0438
_refine_ls_R_factor_gt 0.0381
_refine_ls_shift/su_max 0.000
_refine_ls_shift/su_mean 0.000
_refine_ls_structure_factor_coef Fsqd
_refine_ls_weighting_details 'w=1/[\s^2^(Fo^2^)+(0.1000P)^2^] where P=(Fo^2^+2Fc^2^)/3'
_refine_ls_weighting_scheme calc
_refine_ls_wR_factor_gt 0.1226
_refine_ls_wR_factor_ref 0.1391
_reflns_Friedel_coverage 0.000
_reflns_number_gt 2104
_reflns_number_total 2271
_reflns_threshold_expression 'I > 2\s(I)'
_cod_data_source_file d0ce01702g2.cif
_cod_data_source_block yd0933_0m_a
_cod_depositor_comments 'Adding full bibliography for 7242112--7242117.cif.'
_cod_database_code 7242113
_shelx_shelxl_version_number 2018/3
_shelx_space_group_comment
;
The symmetry employed for this shelxl refinement is uniquely defined
by the following loop, which should always be used as a source of
symmetry information in preference to the above space-group names.
They are only intended as comments.
;
_shelx_estimated_absorpt_t_min 0.839
_shelx_estimated_absorpt_t_max 0.911

loop_
_space_group_symop_operation_xyz
'x, y, z'
'-x, -y, -z'

loop_
_atom_site_label
_atom_site_type_symbol
_atom_site_fract_x
_atom_site_fract_y
_atom_site_fract_z
_atom_site_U_iso_or_equiv
_atom_site_adp_type
_atom_site_occupancy
_atom_site_site_symmetry_order
_atom_site_calc_flag
_atom_site_refinement_flags_posn
_atom_site_refinement_flags_adp
_atom_site_refinement_flags_occupancy
_atom_site_disorder_assembly
_atom_site_disorder_group
Co1 Co 1.000000 0.500000 0.500000 0.0216(2) Uani 1 2 d S . P . .
O1 O 0.7113(3) 0.5026(2) 0.37791(19) 0.0318(4) Uani 1 1 d D . . . .
H1B H 0.789(5) 0.478(3) 0.321(3) 0.051(10) Uiso 1 1 d D . . . .
H1A H 0.594(4) 0.459(3) 0.404(3) 0.051(10) Uiso 1 1 d D . . . .
O2 O 0.7346(3) 0.59280(18) 0.59899(17) 0.0277(4) Uani 1 1 d . . . . .
O3 O 0.9662(4) 0.5965(3) 0.7565(3) 0.0608(7) Uani 1 1 d . . . . .
O4 O 1.0968(8) 0.6612(4) 0.9734(4) 0.1277(16) Uani 1 1 d . . . . .
H4B H 1.160218 0.686453 0.897286 0.153 Uiso 1 1 d R U . . .
H4C H 1.021207 0.595623 0.979996 0.153 Uiso 1 1 d R U . . .
N1 N 0.9666(4) 0.2992(2) 0.6413(2) 0.0286(5) Uani 1 1 d . . . . .
N2 N 0.8231(4) 0.1316(2) 0.8060(2) 0.0269(5) Uani 1 1 d . . . . .
C1 C 0.7709(5) 0.6298(3) 0.6914(3) 0.0304(6) Uani 1 1 d . . . . .
C2 C 0.5616(5) 0.7254(3) 0.7200(3) 0.0397(7) Uani 1 1 d . . . . .
H2A H 0.412789 0.686030 0.730997 0.048 Uiso 1 1 calc R U . . .
H2AB H 0.597813 0.733072 0.802205 0.048 Uiso 1 1 calc R U . . .
C3 C 0.5244(5) 0.8682(3) 0.6072(3) 0.0342(6) Uani 1 1 d . . . . .
C4 C 0.3341(5) 0.9133(3) 0.5140(3) 0.0392(7) Uani 1 1 d . . . . .
H4 H 0.220466 0.855466 0.522595 0.047 Uiso 1 1 calc R U . . .
C5 C 0.3089(5) 1.0410(3) 0.4095(3) 0.0384(6) Uani 1 1 d . . . . .
H5 H 0.178913 1.068190 0.348258 0.046 Uiso 1 1 calc R U . . .
C6 C 0.7840(5) 0.2671(3) 0.7208(3) 0.0319(6) Uani 1 1 d . . . . .
H6 H 0.644399 0.330217 0.718746 0.038 Uiso 1 1 calc R U . . .
C7 C 1.1323(5) 0.1772(3) 0.6761(3) 0.0294(5) Uani 1 1 d . . . . .
H7 H 1.280931 0.167714 0.636037 0.035 Uiso 1 1 calc R U . . .
C8 C 1.0462(5) 0.0733(3) 0.7771(3) 0.0288(5) Uani 1 1 d . . . . .
H8 H 1.122629 -0.019125 0.818824 0.035 Uiso 1 1 calc R U . . .
C9 C 0.6595(5) 0.0645(3) 0.9054(2) 0.0272(5) Uani 1 1 d . . . . .
C10 C 0.4947(5) 0.1419(3) 0.9556(3) 0.0329(6) Uani 1 1 d . . . . .
H10 H 0.491902 0.237413 0.925961 0.039 Uiso 1 1 calc R U . . .
C11 C 0.6674(5) -0.0772(3) 0.9494(3) 0.0323(6) Uani 1 1 d . . . . .
H11 H 0.780301 -0.129193 0.915848 0.039 Uiso 1 1 calc R U . . .

loop_
_atom_site_aniso_label
_atom_site_aniso_U_11
_atom_site_aniso_U_22
_atom_site_aniso_U_33
_atom_site_aniso_U_23
_atom_site_aniso_U_13
_atom_site_aniso_U_12
Co1 0.0199(3) 0.0208(3) 0.0232(3) -0.00678(19) 0.00669(18) -0.00780(17)
O1 0.0227(9) 0.0386(10) 0.0374(10) -0.0176(9) 0.0039(8) -0.0088(8)
O2 0.0243(9) 0.0308(9) 0.0312(9) -0.0154(8) 0.0080(7) -0.0071(7)
O3 0.0344(12) 0.108(2) 0.0612(15) -0.0589(16) -0.0014(11) -0.0021(12)
O4 0.152(4) 0.129(4) 0.116(3) -0.068(3) -0.004(3) -0.009(3)
N1 0.0264(11) 0.0240(10) 0.0310(11) -0.0057(9) 0.0070(8) -0.0081(8)
N2 0.0276(11) 0.0233(10) 0.0257(10) -0.0047(8) 0.0059(8) -0.0081(8)
C1 0.0284(13) 0.0346(13) 0.0318(13) -0.0158(11) 0.0091(10) -0.0107(10)
C2 0.0376(15) 0.0483(16) 0.0448(16) -0.0299(14) 0.0172(13) -0.0128(12)
C3 0.0281(13) 0.0396(14) 0.0478(15) -0.0318(13) 0.0108(11) -0.0054(11)
C4 0.0282(14) 0.0444(16) 0.0618(19) -0.0360(15) 0.0091(13) -0.0143(11)
C5 0.0287(13) 0.0464(16) 0.0532(17) -0.0334(14) 0.0036(12) -0.0075(11)
C6 0.0279(13) 0.0259(12) 0.0332(13) -0.0034(10) 0.0109(10) -0.0060(10)
C7 0.0237(12) 0.0313(13) 0.0321(13) -0.0116(10) 0.0048(10) -0.0058(10)
C8 0.0276(13) 0.0248(12) 0.0288(12) -0.0065(10) 0.0000(10) -0.0023(9)
C9 0.0289(13) 0.0277(12) 0.0229(11) -0.0051(9) 0.0056(10) -0.0132(10)
C10 0.0406(15) 0.0226(11) 0.0331(13) -0.0071(10) 0.0109(11) -0.0120(10)
C11 0.0372(14) 0.0249(12) 0.0341(14) -0.0104(10) 0.0115(11) -0.0097(10)

loop_
_atom_type_symbol
_atom_type_description
_atom_type_scat_dispersion_real
_atom_type_scat_dispersion_imag
_atom_type_scat_source
C C 0.0033 0.0016 'International Tables Vol C Tables 4.2.6.8 and 6.1.1.4'
H H 0.0000 0.0000 'International Tables Vol C Tables 4.2.6.8 and 6.1.1.4'
Co Co 0.3494 0.9721 'International Tables Vol C Tables 4.2.6.8 and 6.1.1.4'
N N 0.0061 0.0033 'International Tables Vol C Tables 4.2.6.8 and 6.1.1.4'
O O 0.0106 0.0060 'International Tables Vol C Tables 4.2.6.8 and 6.1.1.4'

loop_
_geom_angle_atom_site_label_1
_geom_angle_atom_site_label_2
_geom_angle_atom_site_label_3
_geom_angle
_geom_angle_site_symmetry_1
_geom_angle_site_symmetry_3
_geom_angle_publ_flag
N1 Co1 N1 180.0 2_766 . ?
N1 Co1 O1 87.76(8) 2_766 . ?
N1 Co1 O1 92.24(8) . . ?
N1 Co1 O1 92.24(8) 2_766 2_766 ?
N1 Co1 O1 87.76(8) . 2_766 ?
O1 Co1 O1 180.0 . 2_766 ?
N1 Co1 O2 89.23(8) 2_766 . ?
N1 Co1 O2 90.77(8) . . ?
O1 Co1 O2 88.17(7) . . ?
O1 Co1 O2 91.83(7) 2_766 . ?
N1 Co1 O2 90.77(8) 2_766 2_766 ?
N1 Co1 O2 89.23(8) . 2_766 ?
O1 Co1 O2 91.83(7) . 2_766 ?
O1 Co1 O2 88.17(7) 2_766 2_766 ?
O2 Co1 O2 180.0 . 2_766 ?
Co1 O1 H1B 102(2) . . ?
Co1 O1 H1A 126(2) . . ?
H1B O1 H1A 109.2(16) . . ?
C1 O2 Co1 127.95(16) . . ?
H4B O4 H4C 105.9 . . ?
C6 N1 C7 105.6(2) . . ?
C6 N1 Co1 125.78(18) . . ?
C7 N1 Co1 128.55(18) . . ?
C6 N2 C8 106.7(2) . . ?
C6 N2 C9 125.4(2) . . ?
C8 N2 C9 127.8(2) . . ?
O3 C1 O2 124.2(2) . . ?
O3 C1 C2 118.9(2) . . ?
O2 C1 C2 116.8(2) . . ?
C3 C2 C1 110.3(2) . . ?
C3 C2 H2A 109.6 . . ?
C1 C2 H2A 109.6 . . ?
C3 C2 H2AB 109.6 . . ?
C1 C2 H2AB 109.6 . . ?
H2A C2 H2AB 108.1 . . ?
C4 C3 C5 117.3(3) . 2_676 ?
C4 C3 C2 122.4(3) . . ?
C5 C3 C2 120.3(3) 2_676 . ?
C5 C4 C3 121.5(3) . . ?
C5 C4 H4 119.2 . . ?
C3 C4 H4 119.2 . . ?
C4 C5 C3 121.2(3) . 2_676 ?
C4 C5 H5 119.4 . . ?
C3 C5 H5 119.4 2_676 . ?
N1 C6 N2 111.8(2) . . ?
N1 C6 H6 124.1 . . ?
N2 C6 H6 124.1 . . ?
C8 C7 N1 109.7(2) . . ?
C8 C7 H7 125.1 . . ?
N1 C7 H7 125.1 . . ?
C7 C8 N2 106.2(2) . . ?
C7 C8 H8 126.9 . . ?
N2 C8 H8 126.9 . . ?
C10 C9 C11 120.6(2) . . ?
C10 C9 N2 119.9(2) . . ?
C11 C9 N2 119.5(2) . . ?
C9 C10 C11 119.9(2) . 2_657 ?
C9 C10 H10 120.0 . . ?
C11 C10 H10 120.0 2_657 . ?
C9 C11 C10 119.4(3) . 2_657 ?
C9 C11 H11 120.3 . . ?
C10 C11 H11 120.3 2_657 . ?

loop_
_geom_bond_atom_site_label_1
_geom_bond_atom_site_label_2
_geom_bond_distance
_geom_bond_site_symmetry_2
_geom_bond_publ_flag
Co1 N1 2.104(2) 2_766 ?
Co1 N1 2.104(2) . ?
Co1 O1 2.1176(19) . ?
Co1 O1 2.1176(19) 2_766 ?
Co1 O2 2.1405(17) . ?
Co1 O2 2.1406(17) 2_766 ?
O1 H1B 0.848(10) . ?
O1 H1A 0.839(10) . ?
O2 C1 1.262(3) . ?
O3 C1 1.239(3) . ?
O4 H4B 0.8501 . ?
O4 H4C 0.8500 . ?
N1 C6 1.309(3) . ?
N1 C7 1.377(3) . ?
N2 C6 1.348(3) . ?
N2 C8 1.375(3) . ?
N2 C9 1.427(3) . ?
C1 C2 1.521(4) . ?
C2 C3 1.507(4) . ?
C2 H2A 0.9700 . ?
C2 H2AB 0.9700 . ?
C3 C4 1.381(4) . ?
C3 C5 1.403(4) 2_676 ?
C4 C5 1.365(4) . ?
C4 H4 0.9300 . ?
C5 H5 0.9300 . ?
C6 H6 0.9300 . ?
C7 C8 1.350(4) . ?
C7 H7 0.9300 . ?
C8 H8 0.9300 . ?
C9 C10 1.376(4) . ?
C9 C11 1.377(3) . ?
C10 C11 1.388(3) 2_657 ?
C10 H10 0.9300 . ?
C11 H11 0.9300 . ?

loop_
_geom_torsion_atom_site_label_1
_geom_torsion_atom_site_label_2
_geom_torsion_atom_site_label_3
_geom_torsion_atom_site_label_4
_geom_torsion
_geom_torsion_site_symmetry_1
_geom_torsion_site_symmetry_2
_geom_torsion_site_symmetry_3
_geom_torsion_site_symmetry_4
_geom_torsion_publ_flag
Co1 O2 C1 O3 -12.9(4) . . . . ?
Co1 O2 C1 C2 164.97(17) . . . . ?
O3 C1 C2 C3 108.3(3) . . . . ?
O2 C1 C2 C3 -69.7(3) . . . . ?
C1 C2 C3 C4 104.0(3) . . . . ?
C1 C2 C3 C5 -73.5(3) . . . 2_676 ?
C5 C3 C4 C5 0.2(4) 2_676 . . . ?
C2 C3 C4 C5 -177.4(2) . . . . ?
C3 C4 C5 C3 -0.2(5) . . . 2_676 ?
C7 N1 C6 N2 0.6(3) . . . . ?
Co1 N1 C6 N2 -175.93(17) . . . . ?
C8 N2 C6 N1 -0.7(3) . . . . ?
C9 N2 C6 N1 179.7(2) . . . . ?
C6 N1 C7 C8 -0.3(3) . . . . ?
Co1 N1 C7 C8 176.08(17) . . . . ?
N1 C7 C8 N2 -0.1(3) . . . . ?
C6 N2 C8 C7 0.4(3) . . . . ?
C9 N2 C8 C7 -180.0(2) . . . . ?
C6 N2 C9 C10 -24.8(4) . . . . ?
C8 N2 C9 C10 155.6(3) . . . . ?
C6 N2 C9 C11 154.8(3) . . . . ?
C8 N2 C9 C11 -24.8(4) . . . . ?
C11 C9 C10 C11 -0.7(5) . . . 2_657 ?
N2 C9 C10 C11 178.9(2) . . . 2_657 ?
C10 C9 C11 C10 0.7(4) . . . 2_657 ?
N2 C9 C11 C10 -178.9(2) . . . 2_657 ?
